data_4115974
loop_
_publ_author_name
'Yoshio Kabe'
'Kenichi Ohkubo'
'Hitomi Ishikawa'
'Wataru Ando'

_publ_contact_author_address
;
    Department of chemistry
    University of Tsukuba
    Tsukuba Ibaraki 305-8571
    Japan
;
_publ_contact_author_email ' kabe@staff.chem.tsukuba.ac.jp '
_publ_contact_author_fax ' 81 298 53 6503 '
_publ_contact_author_name ' Yoshio Kabe'
_publ_contact_author_phone ' 81 298 53 4207 '
_publ_section_title
;
 1,4-Disila(Dewar-benzene) and 1,4-Disilabenzene: Valence Isomerization of
 Bis(alkylsilacyclopropenyl)s
;
_journal_name_full 'Journal of the American Chemical Society'
_journal_page_first 3775
_journal_page_last 3776
_journal_paper_doi 10.1021/ja9930061
_journal_volume 122
_journal_year 2000
_chemical_formula_moiety 'C18 H42 O Si6 '
_chemical_formula_sum 'C18 H42 O Si6'
_chemical_formula_weight 443.04
_space_group_IT_number 2
_symmetry_cell_setting triclinic
_symmetry_Int_Tables_number 2
_symmetry_space_group_name_Hall '-P 1'
_symmetry_space_group_name_H-M 'P -1'
_cell_angle_alpha 103.671(6)
_cell_angle_beta 92.809(7)
_cell_angle_gamma 111.622(7)
_cell_formula_units_Z 2
_cell_length_a 10.1856(10)
_cell_length_b 12.0125(8)
_cell_length_c 13.0143(10)
_cell_measurement_reflns_used 23
_cell_measurement_temperature 296.2
_cell_measurement_theta_max 18.0
_cell_measurement_theta_min 9.0
_cell_volume 1422.0(2)
_computing_cell_refinement 'Enraf-Nonius CAD4 Diffractometer Control'
_computing_data_collection 'Enraf-Nonius CAD4 Diffractometer Control'
_computing_data_reduction 'teXsan for Windows (MSC, 1997)'
_computing_publication_material 'teXsan for Windows (MSC, 1997)'
_computing_structure_refinement 'teXsan for Windows (MSC, 1997)'
_computing_structure_solution
;
SIR97 (Altomare, et. al. 1997)
;
_diffrn_ambient_temperature 296.2
_diffrn_measurement_device CAD4
_diffrn_measurement_method \w-2\q
_diffrn_orient_matrix_UB_11 -0.01734
_diffrn_orient_matrix_UB_12 -0.08067
_diffrn_orient_matrix_UB_13 0.01714
_diffrn_orient_matrix_UB_21 0.03841
_diffrn_orient_matrix_UB_22 0.04589
_diffrn_orient_matrix_UB_23 0.07688
_diffrn_orient_matrix_UB_31 -0.09816
_diffrn_orient_matrix_UB_32 -0.00747
_diffrn_orient_matrix_UB_33 0.01394
_diffrn_radiation_detector 'scintillation counter'
_diffrn_radiation_monochromator graphite
_diffrn_radiation_source 'X-ray tube'
_diffrn_radiation_type 'Mo K\a'
_diffrn_radiation_wavelength 0.7107
_diffrn_reflns_av_R_equivalents 0.00000
_diffrn_reflns_av_sigmaI/netI 0.067
_diffrn_reflns_limit_h_max 0
_diffrn_reflns_limit_h_min -12
_diffrn_reflns_limit_k_max 14
_diffrn_reflns_limit_k_min -13
_diffrn_reflns_limit_l_max 15
_diffrn_reflns_limit_l_min -15
_diffrn_reflns_number 5293
_diffrn_reflns_reduction_process 'Lp corrections applied'
_diffrn_reflns_theta_max 24.99
_diffrn_reflns_theta_min 18.81
_diffrn_standards_decay_% -10.94
_diffrn_standards_number 3
_exptl_absorpt_coefficient_mu 0.299
_exptl_absorpt_correction_T_max 0.876
_exptl_absorpt_correction_T_min 0.997
_exptl_absorpt_correction_type psi-scan
_exptl_crystal_colour colorless
_exptl_crystal_density_diffrn 1.035
_exptl_crystal_description none
_exptl_crystal_F_000 484.00
_exptl_crystal_size_max 0.70
_exptl_crystal_size_mid 0.70
_exptl_crystal_size_min 0.30
_refine_diff_density_max 0.30
_refine_diff_density_min -0.31
_refine_ls_extinction_coef 0.00000331(12)
_refine_ls_extinction_expression 'equ(3) Acta Cryst.(1968) A24, p213.'
_refine_ls_extinction_method 'Zachariasen (1967)'
_refine_ls_goodness_of_fit_all 3.282
_refine_ls_goodness_of_fit_ref 3.280
_refine_ls_hydrogen_treatment noref
_refine_ls_matrix_type full
_refine_ls_number_constraints 0
_refine_ls_number_parameters 227
_refine_ls_number_reflns 3207
_refine_ls_number_restraints 0
_refine_ls_R_factor_all 0.0567
_refine_ls_R_factor_gt 0.0570
_refine_ls_shift/su_max 0.0200
_refine_ls_shift/su_mean 0.0021
_refine_ls_structure_factor_coef F
_refine_ls_weighting_details '\w = 1/[\s^2^(Fo) + 0.00005|Fo|^2^]'
_refine_ls_weighting_scheme sigma
_refine_ls_wR_factor_all 0.0640
_refine_ls_wR_factor_ref 0.0640
_reflns_number_gt 3207
_reflns_number_total 4985
_reflns_threshold_expression I>3.00\s(I)
_cod_data_source_file ja9930061_1.cif
_cod_data_source_block '_Disila(Dewar-benzene)oxid(5a)'
_cod_original_cell_volume 1422.0(3)
_cod_original_formula_sum 'C18 H42 O Si6 '
_cod_database_code 4115974

loop_
_symmetry_equiv_pos_as_xyz
'   +x,   +y,   +z'
'   -x,   -y,   -z'

loop_
_atom_site_label
_atom_site_fract_x
_atom_site_fract_y
_atom_site_fract_z
_atom_site_U_iso_or_equiv
_atom_site_occupancy
_atom_site_adp_type
_atom_site_calc_flag
Si(1) 0.35593(8) 0.22242(7) 0.61743(6) 0.0516(2) 1.000 Uani d
Si(2) 0.10712(8) 0.21852(7) 0.61280(6) 0.0524(2) 1.000 Uani d
Si(3) 0.16705(10) 0.50378(8) 0.74685(7) 0.0682(3) 1.000 Uani d
Si(4) 0.54956(10) 0.52902(8) 0.72295(8) 0.0793(3) 1.000 Uani d
Si(5) 0.37381(9) 0.08619(7) 0.80319(7) 0.0589(3) 1.000 Uani d
Si(6) -0.01645(9) 0.04974(7) 0.78644(7) 0.0635(3) 1.000 Uani d
O(0) 0.2108(2) 0.1791(2) 0.52951(13) 0.0567(6) 1.000 Uani d
C(1) 0.4931(4) 0.1783(3) 0.5519(2) 0.0759(11) 1.000 Uani d
C(2) -0.0639(4) 0.1939(3) 0.5377(3) 0.0821(11) 1.000 Uani d
C(3) 0.2400(3) 0.3860(2) 0.6823(2) 0.0518(9) 1.000 Uani d
C(4) 0.3755(3) 0.3891(2) 0.6802(2) 0.0546(9) 1.000 Uani d
C(5) 0.2642(3) 0.1366(2) 0.7190(2) 0.0482(8) 1.000 Uani d
C(6) 0.1267(3) 0.1301(2) 0.7120(2) 0.0491(8) 1.000 Uani d
C(7) 0.0034(5) 0.4182(4) 0.8008(3) 0.116(2) 1.000 Uani d
C(8) 0.1161(4) 0.5712(3) 0.6464(3) 0.098(1) 1.000 Uani d
C(9) 0.2839(5) 0.6322(4) 0.8642(3) 0.130(2) 1.000 Uani d
C(10) 0.5393(4) 0.6622(3) 0.6818(4) 0.128(2) 1.000 Uani d
C(11) 0.6123(5) 0.5697(3) 0.8667(3) 0.134(2) 1.000 Uani d
C(12) 0.6909(4) 0.4933(4) 0.6534(5) 0.151(2) 1.000 Uani d
C(13) 0.5565(3) 0.2118(3) 0.8377(3) 0.0840(11) 1.000 Uani d
C(14) 0.3217(4) 0.0646(4) 0.9337(3) 0.102(1) 1.000 Uani d
C(15) 0.3803(4) -0.0602(3) 0.7225(3) 0.0930(13) 1.000 Uani d
C(16) -0.0306(4) -0.1118(3) 0.7730(3) 0.0856(11) 1.000 Uani d
C(17) 0.0124(4) 0.1415(3) 0.9282(3) 0.0920(13) 1.000 Uani d
C(18) -0.1939(3) 0.0334(3) 0.7261(3) 0.0906(12) 1.000 Uani d
H(1) 0.5503 0.1577 0.6000 0.093 1.000 Uiso c
H(2) 0.4512 0.1060 0.4907 0.093 1.000 Uiso c
H(3) 0.5579 0.2442 0.5268 0.093 1.000 Uiso c
H(4) -0.1370 0.1838 0.5836 0.094 1.000 Uiso c
H(5) -0.0560 0.2621 0.5102 0.094 1.000 Uiso c
H(6) -0.0961 0.1194 0.4794 0.094 1.000 Uiso c
H(7) 0.0210 0.4286 0.8756 0.131 1.000 Uiso c
H(8) -0.0733 0.4452 0.7879 0.131 1.000 Uiso c
H(9) -0.0347 0.3291 0.7658 0.131 1.000 Uiso c
H(10) 0.0773 0.6300 0.6755 0.114 1.000 Uiso c
H(11) 0.1997 0.6140 0.6154 0.114 1.000 Uiso c
H(12) 0.0487 0.5078 0.5876 0.114 1.000 Uiso c
H(13) 0.2669 0.6116 0.9303 0.154 1.000 Uiso c
H(14) 0.3840 0.6516 0.8592 0.154 1.000 Uiso c
H(15) 0.2692 0.7082 0.8688 0.154 1.000 Uiso c
H(16) 0.5323 0.7253 0.7414 0.148 1.000 Uiso c
H(17) 0.6178 0.7022 0.6489 0.148 1.000 Uiso c
H(18) 0.4524 0.6369 0.6302 0.148 1.000 Uiso c
H(19) 0.5402 0.5213 0.9050 0.162 1.000 Uiso c
H(20) 0.6968 0.5555 0.8837 0.162 1.000 Uiso c
H(21) 0.6329 0.6563 0.9039 0.162 1.000 Uiso c
H(22) 0.7529 0.4726 0.7005 0.183 1.000 Uiso c
H(23) 0.6513 0.4190 0.5923 0.183 1.000 Uiso c
H(24) 0.7526 0.5587 0.6285 0.183 1.000 Uiso c
H(25) 0.5909 0.2352 0.9126 0.105 1.000 Uiso c
H(26) 0.6227 0.1869 0.7990 0.105 1.000 Uiso c
H(27) 0.5564 0.2861 0.8202 0.105 1.000 Uiso c
H(28) 0.4054 0.1008 0.9887 0.116 1.000 Uiso c
H(29) 0.2588 0.1052 0.9572 0.116 1.000 Uiso c
H(30) 0.2761 -0.0211 0.9309 0.116 1.000 Uiso c
H(31) 0.3819 -0.1152 0.7643 0.111 1.000 Uiso c
H(32) 0.2996 -0.1050 0.6658 0.111 1.000 Uiso c
H(33) 0.4653 -0.0440 0.6874 0.111 1.000 Uiso c
H(34) -0.0308 -0.1304 0.8410 0.105 1.000 Uiso c
H(35) -0.1124 -0.1724 0.7257 0.105 1.000 Uiso c
H(36) 0.0531 -0.1234 0.7448 0.105 1.000 Uiso c
H(37) -0.0016 0.0893 0.9765 0.104 1.000 Uiso c
H(38) 0.1107 0.2031 0.9500 0.104 1.000 Uiso c
H(39) -0.0487 0.1852 0.9411 0.104 1.000 Uiso c
H(40) -0.2600 0.0307 0.7754 0.110 1.000 Uiso c
H(41) -0.1855 0.1046 0.6971 0.110 1.000 Uiso c
H(42) -0.2372 -0.0393 0.6657 0.110 1.000 Uiso c

loop_
_atom_site_aniso_label
_atom_site_aniso_U_11
_atom_site_aniso_U_22
_atom_site_aniso_U_33
_atom_site_aniso_U_12
_atom_site_aniso_U_13
_atom_site_aniso_U_23
Si(1) 0.0515(5) 0.0465(4) 0.0533(5) 0.0134(4) 0.0125(4) 0.0156(4)
Si(2) 0.0480(5) 0.0456(4) 0.0514(5) 0.0077(4) -0.0022(4) 0.0104(4)
Si(3) 0.0744(6) 0.0537(5) 0.0726(6) 0.0271(5) 0.0004(5) 0.0093(4)
Si(4) 0.0563(6) 0.0484(5) 0.1117(8) -0.0016(4) -0.0106(5) 0.0236(5)
Si(5) 0.0594(5) 0.0488(5) 0.0643(5) 0.0158(4) 0.0030(4) 0.0179(4)
Si(6) 0.0542(5) 0.0528(5) 0.0686(6) 0.0032(4) 0.0158(4) 0.0173(4)
O(0) 0.0643(12) 0.0504(11) 0.0446(10) 0.0121(10) 0.0043(10) 0.0113(8)
C(1) 0.087(2) 0.077(2) 0.072(2) 0.035(2) 0.035(2) 0.027(2)
C(2) 0.070(2) 0.079(2) 0.081(2) 0.014(2) -0.011(2) 0.022(2)
C(3) 0.052(2) 0.045(2) 0.053(2) 0.012(1) -0.000(1) 0.0174(13)
C(4) 0.058(2) 0.040(2) 0.055(2) 0.008(1) 0.001(2) 0.0147(13)
C(5) 0.048(2) 0.033(1) 0.051(2) 0.0058(12) 0.0059(13) 0.0050(12)
C(6) 0.052(2) 0.033(1) 0.048(2) 0.0048(13) 0.003(1) 0.0052(12)
C(7) 0.137(4) 0.101(3) 0.129(3) 0.059(3) 0.060(3) 0.038(3)
C(8) 0.109(3) 0.083(3) 0.116(3) 0.052(2) 0.004(2) 0.031(2)
C(9) 0.144(4) 0.106(3) 0.102(3) 0.053(3) -0.027(3) -0.037(2)
C(10) 0.094(3) 0.073(3) 0.204(5) -0.001(2) -0.004(3) 0.074(3)
C(11) 0.140(4) 0.072(2) 0.135(4) -0.000(3) -0.062(3) 0.014(2)
C(12) 0.057(3) 0.104(3) 0.253(6) -0.002(2) 0.032(3) 0.033(4)
C(13) 0.069(2) 0.079(2) 0.088(2) 0.016(2) -0.012(2) 0.020(2)
C(14) 0.099(3) 0.128(3) 0.085(2) 0.037(3) 0.010(2) 0.054(2)
C(15) 0.096(3) 0.061(2) 0.119(3) 0.037(2) 0.001(2) 0.012(2)
C(16) 0.090(3) 0.052(2) 0.095(2) 0.001(2) 0.016(2) 0.031(2)
C(17) 0.106(3) 0.078(2) 0.084(2) 0.019(2) 0.048(2) 0.029(2)
C(18) 0.056(2) 0.088(3) 0.112(3) 0.008(2) 0.022(2) 0.027(2)

loop_
_atom_type_symbol
_atom_type_oxidation_number
_atom_type_number_in_cell
_atom_type_scat_dispersion_real
_atom_type_scat_dispersion_imag
_atom_type_scat_source
C 0 36 0.002 0.002
;International Tables for Crystallography
(1992, Vol. C, Table 6.1.1.2)
;
H 0 84 0.000 0.000
;International Tables for Crystallography
(1992, Vol. C, Table 6.1.1.2)
;
Si 0 12 0.072 0.071
;International Tables for Crystallography
(1992, Vol. C, Tables 4.2.6.8 and 6.1.1.1)
;
O 0 2 0.008 0.006
;International Tables for Crystallography
(1992, Vol. C, Table 6.1.1.2)
;

loop_
_geom_angle_atom_site_label_1
_geom_angle_atom_site_label_2
_geom_angle_atom_site_label_3
_geom_angle
_geom_angle_publ_flag
SI2 SI1 O 40.71(12) ?
SI2 SI1 C1 150.8(2) ?
SI2 SI1 C4 73.5(2) ?
SI2 SI1 C5 71.8(2) ?
O SI1 C1 110.4(2) ?
O SI1 C4 97.8(2) ?
O SI1 C5 97.3(2) ?
C1 SI1 C4 124.9(3) ?
C1 SI1 C5 118.6(2) ?
C4 SI1 C5 102.7(2) ?
SI1 SI2 O 40.71(11) ?
SI1 SI2 C2 150.7(2) ?
SI1 SI2 C3 71.7(2) ?
SI1 SI2 C6 73.4(2) ?
O SI2 C2 110.2(2) ?
O SI2 C3 97.3(2) ?
O SI2 C6 97.7(2) ?
C2 SI2 C3 119.1(2) ?
C2 SI2 C6 124.7(2) ?
C3 SI2 C6 102.6(2) ?
C3 SI3 C7 106.9(3) ?
C3 SI3 C8 109.9(3) ?
C3 SI3 C9 116.6(3) ?
C7 SI3 C8 109.0(3) ?
C7 SI3 C9 104.9(4) ?
C8 SI3 C9 109.1(3) ?
C4 SI4 C10 111.6(3) ?
C4 SI4 C11 112.0(3) ?
C4 SI4 C12 109.5(3) ?
C10 SI4 C11 112.0(4) ?
C10 SI4 C12 105.2(4) ?
C11 SI4 C12 106.1(4) ?
C5 SI5 C13 106.7(2) ?
C5 SI5 C14 118.6(3) ?
C5 SI5 C15 108.2(3) ?
C13 SI5 C14 104.5(3) ?
C13 SI5 C15 110.0(3) ?
C14 SI5 C15 108.6(3) ?
C6 SI6 C16 110.4(3) ?
C6 SI6 C17 111.4(2) ?
C6 SI6 C18 110.3(3) ?
C16 SI6 C17 112.6(3) ?
C16 SI6 C18 105.4(3) ?
C17 SI6 C18 106.4(3) ?
SI1 O SI2 98.6(2) ?
SI1 C1 H1 111.8 no
SI1 C1 H2 112.0 no
SI1 C1 H3 112.2 no
H1 C1 H2 106.6 no
H1 C1 H3 107.0 no
H2 C1 H3 107.0 no
SI2 C2 H4 110.3 no
SI2 C2 H5 111.5 no
SI2 C2 H6 110.7 no
H4 C2 H5 108.2 no
H4 C2 H6 107.1 no
H5 C2 H6 108.8 no
SI2 C3 SI3 118.4(3) ?
SI2 C3 C4 108.2(4) ?
SI3 C3 C4 133.2(4) ?
SI1 C4 SI4 125.4(3) ?
SI1 C4 C3 106.5(3) ?
SI4 C4 C3 128.0(4) ?
SI1 C5 SI5 117.6(3) ?
SI1 C5 C6 107.5(3) ?
SI5 C5 C6 134.8(4) ?
SI2 C6 SI6 126.1(3) ?
SI2 C6 C5 107.1(3) ?
SI6 C6 C5 126.8(4) ?
SI3 C7 H7 112.7 no
SI3 C7 H8 111.7 no
SI3 C7 H9 111.4 no
H7 C7 H8 107.6 no
H7 C7 H9 107.3 no
H8 C7 H9 105.8 no
SI3 C8 H10 112.5 no
SI3 C8 H11 110.4 no
SI3 C8 H12 111.5 no
H10 C8 H11 107.3 no
H10 C8 H12 108.9 no
H11 C8 H12 106.0 no
SI3 C9 H13 112.1 no
SI3 C9 H14 111.4 no
SI3 C9 H15 111.5 no
H13 C9 H14 107.4 no
H13 C9 H15 107.6 no
H14 C9 H15 106.6 no
SI4 C10 H16 112.3 no
SI4 C10 H17 113.7 no
SI4 C10 H18 111.5 no
H16 C10 H17 107.6 no
H16 C10 H18 104.6 no
H17 C10 H18 106.5 no
SI4 C11 H19 112.6 no
SI4 C11 H20 114.4 no
SI4 C11 H21 113.5 no
H19 C11 H20 105.0 no
H19 C11 H21 104.0 no
H20 C11 H21 106.3 no
SI4 C12 H22 111.7 no
SI4 C12 H23 112.4 no
SI4 C12 H24 114.4 no
H22 C12 H23 103.7 no
H22 C12 H24 106.3 no
H23 C12 H24 107.4 no
SI5 C13 H25 111.5 no
SI5 C13 H26 111.4 no
SI5 C13 H27 110.6 no
H25 C13 H26 108.6 no
H25 C13 H27 107.1 no
H26 C13 H27 107.3 no
SI5 C14 H28 110.6 no
SI5 C14 H29 111.5 no
SI5 C14 H30 111.8 no
H28 C14 H29 106.7 no
H28 C14 H30 107.4 no
H29 C14 H30 108.5 no
SI5 C15 H31 112.6 no
SI5 C15 H32 111.9 no
SI5 C15 H33 111.4 no
H31 C15 H32 107.7 no
H31 C15 H33 107.0 no
H32 C15 H33 106.0 no
SI6 C16 H34 112.0 no
SI6 C16 H35 112.9 no
SI6 C16 H36 110.6 no
H34 C16 H35 108.8 no
H34 C16 H36 105.4 no
H35 C16 H36 106.7 no
SI6 C17 H37 111.7 no
SI6 C17 H38 111.2 no
SI6 C17 H39 112.8 no
H37 C17 H38 105.6 no
H37 C17 H39 107.9 no
H38 C17 H39 107.2 no
SI6 C18 H40 113.6 no
SI6 C18 H41 111.0 no
SI6 C18 H42 112.5 no
H40 C18 H41 106.1 no
H40 C18 H42 108.2 no
H41 C18 H42 104.8 no

loop_
_geom_bond_atom_site_label_1
_geom_bond_atom_site_label_2
_geom_bond_distance
_geom_bond_publ_flag
SI1 SI2 2.515(2) ?
SI1 O 1.659(3) ?
SI1 C1 1.847(6) ?
SI1 C4 1.906(5) ?
SI1 C5 1.933(5) ?
SI2 O 1.659(4) ?
SI2 C2 1.843(6) ?
SI2 C3 1.926(5) ?
SI2 C6 1.901(5) ?
SI3 C3 1.880(5) ?
SI3 C7 1.876(7) ?
SI3 C8 1.838(6) ?
SI3 C9 1.867(6) ?
SI4 C4 1.882(5) ?
SI4 C10 1.839(7) ?
SI4 C11 1.835(7) ?
SI4 C12 1.865(8) ?
SI5 C5 1.872(5) ?
SI5 C13 1.863(6) ?
SI5 C14 1.851(6) ?
SI5 C15 1.849(6) ?
SI6 C6 1.882(5) ?
SI6 C16 1.857(6) ?
SI6 C17 1.858(6) ?
SI6 C18 1.857(6) ?
C1 H1 0.97 no
C1 H2 0.97 no
C1 H3 0.96 no
C2 H4 0.97 no
C2 H5 0.95 no
C2 H6 0.96 no
C3 C4 1.368(7) ?
C5 C6 1.371(6) ?
C7 H7 0.95 no
C7 H8 0.97 no
C7 H9 0.97 no
C8 H10 0.94 no
C8 H11 0.98 no
C8 H12 0.96 no
C9 H13 0.96 no
C9 H14 0.97 no
C9 H15 0.97 no
C10 H16 0.97 no
C10 H17 0.95 no
C10 H18 0.99 no
C11 H19 0.99 no
C11 H20 0.96 no
C11 H21 0.98 no
C12 H22 0.99 no
C12 H23 0.98 no
C12 H24 0.95 no
C13 H25 0.96 no
C13 H26 0.95 no
C13 H27 0.97 no
C14 H28 0.97 no
C14 H29 0.96 no
C14 H30 0.95 no
C15 H31 0.95 no
C15 H32 0.97 no
C15 H33 0.98 no
C16 H34 0.96 no
C16 H35 0.95 no
C16 H36 0.99 no
C17 H37 0.97 no
C17 H38 0.98 no
C17 H39 0.95 no
C18 H40 0.95 no
C18 H41 0.99 no
C18 H42 0.97 no

loop_
_geom_contact_atom_site_label_1
_geom_contact_atom_site_label_2
_geom_contact_distance
_geom_contact_site_symmetry_2
_geom_contact_publ_flag
O H42 2.7807 2_556 no
C9 H25 2.9253 2_667 no
C17 H34 3.0377 2_557 no
H2 H33 2.5489 2_656 no
H2 H42 2.6538 2_556 no
H6 H32 2.6637 2_556 no
H8 H22 2.2240 1_455 no
H12 H12 2.3787 2_566 no
H13 H25 2.3734 2_667 no
H17 H35 2.6060 1_665 no
H26 H40 2.5411 1_655 no
H34 H37 2.2889 2_557 no
H37 H37 2.3755 2_557 no

loop_
_geom_torsion_atom_site_label_1
_geom_torsion_atom_site_label_2
_geom_torsion_atom_site_label_3
_geom_torsion_atom_site_label_4
_geom_torsion
_geom_torsion_publ_flag
SI1 SI2 C3 SI3 -172.2(3) no
SI1 SI2 C3 C4 2.8(3) no
SI1 SI2 C6 SI6 -177.4(3) no
SI1 SI2 C6 C5 2.8(3) no
SI1 O SI2 C2 175.3(2) no
SI1 O SI2 C3 50.5(2) no
SI1 O SI2 C6 -53.3(2) no
SI1 C4 SI4 C10 136.0(4) no
SI1 C4 SI4 C11 -97.5(4) no
SI1 C4 SI4 C12 19.9(5) no
SI1 C4 C3 SI2 -3.7(4) no
SI1 C4 C3 SI3 170.3(3) no
SI1 C5 SI5 C13 37.8(3) no
SI1 C5 SI5 C14 155.3(3) no
SI1 C5 SI5 C15 -80.5(3) no
SI1 C5 C6 SI2 -3.6(4) no
SI1 C5 C6 SI6 176.6(2) no
SI2 SI1 C4 SI4 -174.3(3) no
SI2 SI1 C4 C3 2.8(3) no
SI2 SI1 C5 SI5 -175.9(3) no
SI2 SI1 C5 C6 2.7(3) no
SI2 O SI1 C1 175.0(2) no
SI2 O SI1 C4 -53.1(2) no
SI2 O SI1 C5 50.8(2) no
SI2 C3 SI3 C7 33.9(4) no
SI2 C3 SI3 C8 -84.3(3) no
SI2 C3 SI3 C9 150.8(4) no
SI2 C3 C4 SI4 173.3(3) no
SI2 C6 SI6 C16 130.2(3) no
SI2 C6 SI6 C17 -103.8(3) no
SI2 C6 SI6 C18 14.2(4) no
SI2 C6 C5 SI5 174.7(3) no
SI3 C3 SI2 O 155.8(2) no
SI3 C3 SI2 C2 37.7(4) no
SI3 C3 SI2 C6 -104.6(3) no
SI3 C3 C4 SI4 -12.8(8) no
SI4 C4 SI1 O -141.3(3) no
SI4 C4 SI1 C1 -19.7(4) no
SI4 C4 SI1 C5 119.4(3) no
SI5 C5 SI1 O 152.0(2) no
SI5 C5 SI1 C1 34.0(4) no
SI5 C5 SI1 C4 -108.3(3) no
SI5 C5 C6 SI6 -5.1(7) no
SI6 C6 SI2 O -144.4(3) no
SI6 C6 SI2 C2 -23.2(4) no
SI6 C6 SI2 C3 116.3(3) no
O SI1 SI2 C2 -9.0(4) no
O SI1 SI2 C3 -126.2(2) no
O SI1 SI2 C6 124.0(2) no
O SI1 C4 C3 35.7(4) no
O SI1 C5 C6 -29.4(4) no
O SI2 SI1 C1 -9.6(4) no
O SI2 SI1 C4 124.2(2) no
O SI2 SI1 C5 -126.0(2) no
O SI2 C3 C4 -29.2(4) no
O SI2 C6 C5 35.8(3) no
C1 SI1 SI2 C2 -18.6(6) no
C1 SI1 SI2 C3 -135.8(4) no
C1 SI1 SI2 C6 114.5(4) no
C1 SI1 C4 C3 157.3(4) no
C1 SI1 C5 C6 -147.4(3) no
C2 SI2 SI1 C4 115.2(4) no
C2 SI2 SI1 C5 -135.0(4) no
C2 SI2 C3 C4 -147.3(4) no
C2 SI2 C6 C5 157.0(3) no
C3 SI2 SI1 C4 -2.0(2) no
C3 SI2 SI1 C5 107.8(2) no
C3 SI2 C6 C5 -63.5(4) no
C3 C4 SI1 C5 -63.6(4) no
C3 C4 SI4 C10 -40.4(6) no
C3 C4 SI4 C11 86.1(6) no
C3 C4 SI4 C12 -156.5(5) no
C4 SI1 SI2 C6 -111.7(2) no
C4 SI1 C5 C6 70.3(4) no
C4 C3 SI2 C6 70.4(4) no
C4 C3 SI3 C7 -139.6(5) no
C4 C3 SI3 C8 102.2(5) no
C4 C3 SI3 C9 -22.6(6) no
C5 SI1 SI2 C6 -2.0(2) no
C5 C6 SI6 C16 -50.0(5) no
C5 C6 SI6 C17 76.0(5) no
C5 C6 SI6 C18 -166.1(4) no
C6 C5 SI5 C13 -140.3(5) no
C6 C5 SI5 C14 -22.9(6) no
C6 C5 SI5 C15 101.3(5) no
